data_4083871
loop_
_publ_author_name
'Sharma, Alpesh K.'
'Joshi, Hemant'
'Sharma, Kamal Nayan'
'Gupta, Pancham L.'
'Singh, Ajai K.'

_publ_section_title
;
 2-Propanol vs Glycerol as Hydrogen Source in Catalytic Activation of
 Transfer Hydrogenation with (\h6-Benzene)ruthenium(II) Complexes of
 Unsymmetrical Bidentate Chalcogen Ligands
;
_journal_name_full Organometallics
_journal_page_first 140702161836008
_journal_paper_doi 10.1021/om500579r
_journal_year 2014
_chemical_formula_moiety 'C27 H24 Cl N2 Ru S Se, F6 P'
_chemical_formula_sum 'C27 H24 Cl F6 N2 P Ru S Se'
_chemical_formula_weight 769.00
_chemical_name_systematic
; 
 ? 
;
_space_group_IT_number 14
_symmetry_cell_setting monoclinic
_symmetry_space_group_name_Hall '-P 2yn'
_symmetry_space_group_name_H-M 'P 1 21/n 1'
_atom_sites_solution_hydrogens geom
_atom_sites_solution_primary direct
_atom_sites_solution_secondary difmap
_audit_creation_method SHELXL-97
_cell_angle_alpha 90.00
_cell_angle_beta 98.898(6)
_cell_angle_gamma 90.00
_cell_formula_units_Z 4
_cell_length_a 7.451(2)
_cell_length_b 20.156(6)
_cell_length_c 18.826(6)
_cell_measurement_reflns_used 3576
_cell_measurement_temperature 298(2)
_cell_measurement_theta_max 23.71
_cell_measurement_theta_min 2.30
_cell_volume 2793.3(14)
_computing_cell_refinement 'Bruker SMART'
_computing_data_collection 'Bruker SMART'
_computing_data_reduction 'Bruker SAINT'
_computing_molecular_graphics 'Bruker SHELXTL'
_computing_publication_material 'Bruker SHELXTL'
_computing_structure_refinement 'SHELXL-97 (Sheldrick, 1997)'
_computing_structure_solution 'SHELXS-97 (Sheldrick, 1990)'
_diffrn_ambient_temperature 298(2)
_diffrn_measured_fraction_theta_full 0.993
_diffrn_measured_fraction_theta_max 0.993
_diffrn_measurement_device_type 'CCD area detector'
_diffrn_measurement_method 'phi and omega scans'
_diffrn_radiation_monochromator graphite
_diffrn_radiation_source 'fine-focus sealed tube'
_diffrn_radiation_type MoK\a
_diffrn_radiation_wavelength 0.71073
_diffrn_reflns_av_R_equivalents 0.0869
_diffrn_reflns_av_sigmaI/netI 0.0790
_diffrn_reflns_limit_h_max 8
_diffrn_reflns_limit_h_min -8
_diffrn_reflns_limit_k_max 23
_diffrn_reflns_limit_k_min -23
_diffrn_reflns_limit_l_max 22
_diffrn_reflns_limit_l_min -22
_diffrn_reflns_number 18584
_diffrn_reflns_theta_full 25.00
_diffrn_reflns_theta_max 25.00
_diffrn_reflns_theta_min 1.49
_exptl_absorpt_coefficient_mu 2.154
_exptl_absorpt_correction_T_max .620
_exptl_absorpt_correction_T_min .493
_exptl_absorpt_correction_type multi-scan
_exptl_absorpt_process_details '(SADABS; Sheldrick, 1996)'
_exptl_crystal_colour red
_exptl_crystal_density_diffrn 1.829
_exptl_crystal_density_meas 1.829
_exptl_crystal_density_method 'not measured'
_exptl_crystal_description rod
_exptl_crystal_F_000 1520.0
_exptl_crystal_size_max 0.34
_exptl_crystal_size_mid 0.28
_exptl_crystal_size_min 0.22
_refine_diff_density_max 1.009
_refine_diff_density_min -1.062
_refine_diff_density_rms 0.194
_refine_ls_extinction_method none
_refine_ls_goodness_of_fit_ref 0.964
_refine_ls_hydrogen_treatment constr
_refine_ls_matrix_type full
_refine_ls_number_parameters 361
_refine_ls_number_reflns 4885
_refine_ls_number_restraints 0
_refine_ls_restrained_S_all 0.964
_refine_ls_R_factor_all 0.0680
_refine_ls_R_factor_gt 0.0444
_refine_ls_shift/su_max 0.001
_refine_ls_shift/su_mean 0.000
_refine_ls_structure_factor_coef Fsqd
_refine_ls_weighting_details 'calc w=1/[\s^2^(Fo^2^)+(0.0772P)^2^+0.0000P] where P=(Fo^2^+2Fc^2^)/3'
_refine_ls_weighting_scheme calc
_refine_ls_wR_factor_gt 0.1090
_refine_ls_wR_factor_ref 0.1360
_reflns_number_gt 3463
_reflns_number_total 4917
_reflns_threshold_expression >2sigma(I)
_cod_data_source_file om500579r_si_002.cif
_cod_data_source_block complex2m
_cod_depositor_comments
;
The following automatic conversions were performed:

'_symmetry_cell_setting' value 'Monoclinic' changed to 'monoclinic'
according to
/usr/data/users/saulius/crontab/automatic-downloads/rss-feeds/ACS/lib/dictionaries/cif_core.dic
dictionary named 'cif_core.dic' version 2.4.2 from 2011-04-26.

Automatic conversion script
Id: cif_fix_values 2281 2013-09-26 08:29:07Z andrius 
;
_cod_original_sg_symbol_H-M 'P 21/n'
_cod_database_code 4083871

loop_
_symmetry_equiv_pos_as_xyz
'x, y, z'
'-x+1/2, y+1/2, -z+1/2'
'-x, -y, -z'
'x-1/2, -y-1/2, z-1/2'

loop_
_atom_site_label
_atom_site_type_symbol
_atom_site_fract_x
_atom_site_fract_y
_atom_site_fract_z
_atom_site_U_iso_or_equiv
_atom_site_adp_type
_atom_site_occupancy
_atom_site_symmetry_multiplicity
_atom_site_calc_flag
_atom_site_refinement_flags
C1 C 0.2122(10) 0.6754(4) 0.5841(4) 0.0455(19) Uani 1 1 d .
H1 H 0.2361 0.6789 0.5372 0.055 Uiso 1 1 calc R
C2 C 0.0925(10) 0.7183(4) 0.6088(5) 0.054(2) Uani 1 1 d .
H2 H 0.0324 0.7501 0.5781 0.065 Uiso 1 1 calc R
C3 C 0.0606(10) 0.7145(4) 0.6796(5) 0.049(2) Uani 1 1 d .
H3 H -0.0139 0.7457 0.6970 0.059 Uiso 1 1 calc R
C4 C 0.1403(9) 0.6640(4) 0.7248(4) 0.0439(19) Uani 1 1 d .
H4 H 0.1137 0.6595 0.7712 0.053 Uiso 1 1 calc R
C5 C 0.2603(9) 0.6204(3) 0.6989(3) 0.0330(16) Uani 1 1 d .
H5 H 0.3157 0.5870 0.7285 0.040 Uiso 1 1 calc R
C6 C 0.2975(9) 0.6267(3) 0.6295(3) 0.0298(15) Uani 1 1 d .
C7 C 0.6912(9) 0.6269(3) 0.6465(3) 0.0285(15) Uani 1 1 d .
H7A H 0.8037 0.6044 0.6419 0.034 Uiso 1 1 calc R
H7B H 0.6944 0.6703 0.6245 0.034 Uiso 1 1 calc R
C8 C 0.6275(8) 0.6925(3) 0.7554(3) 0.0282(15) Uani 1 1 d .
C9 C 0.5751(9) 0.7557(3) 0.7293(4) 0.0364(17) Uani 1 1 d .
H9 H 0.5729 0.7666 0.6812 0.044 Uiso 1 1 calc R
C10 C 0.5273(9) 0.8010(3) 0.7772(4) 0.0393(17) Uani 1 1 d .
H10 H 0.4909 0.8433 0.7613 0.047 Uiso 1 1 calc R
C11 C 0.5324(9) 0.7845(4) 0.8499(4) 0.0412(18) Uani 1 1 d .
H11 H 0.5015 0.8167 0.8813 0.049 Uiso 1 1 calc R
C12 C 0.5811(9) 0.7227(4) 0.8763(4) 0.0379(17) Uani 1 1 d .
H12 H 0.5817 0.7121 0.9244 0.045 Uiso 1 1 calc R
C13 C 0.6302(8) 0.6762(3) 0.8274(3) 0.0299(15) Uani 1 1 d .
C14 C 0.7030(8) 0.5845(3) 0.7701(3) 0.0235(14) Uani 1 1 d .
C15 C 0.6830(8) 0.5687(3) 0.9007(3) 0.0296(15) Uani 1 1 d .
H15A H 0.6942 0.5976 0.9423 0.036 Uiso 1 1 calc R
H15B H 0.7890 0.5402 0.9060 0.036 Uiso 1 1 calc R
C16 C 0.5142(8) 0.5262(3) 0.8987(3) 0.0245(14) Uani 1 1 d .
C17 C 0.3457(9) 0.5535(3) 0.8831(3) 0.0297(15) Uani 1 1 d .
H17 H 0.3338 0.5987 0.8735 0.036 Uiso 1 1 calc R
C18 C 0.1911(10) 0.5146(4) 0.8814(3) 0.0411(18) Uani 1 1 d .
H18 H 0.0766 0.5336 0.8695 0.049 Uiso 1 1 calc R
C19 C 0.2071(11) 0.4486(4) 0.8970(4) 0.046(2) Uani 1 1 d .
H19 H 0.1031 0.4229 0.8959 0.055 Uiso 1 1 calc R
C20 C 0.3756(12) 0.4196(4) 0.9146(4) 0.048(2) Uani 1 1 d .
H20 H 0.3861 0.3748 0.9261 0.058 Uiso 1 1 calc R
C21 C 0.5315(10) 0.4590(4) 0.9148(3) 0.0362(17) Uani 1 1 d .
H21 H 0.6463 0.4400 0.9256 0.043 Uiso 1 1 calc R
C22 C 0.3461(10) 0.4329(4) 0.7244(3) 0.0382(18) Uani 1 1 d .
H22 H 0.3387 0.4583 0.7682 0.046 Uiso 1 1 calc R
C23 C 0.4819(10) 0.3842(3) 0.7252(4) 0.0386(17) Uani 1 1 d .
H23 H 0.5681 0.3763 0.7692 0.046 Uiso 1 1 calc R
C24 C 0.5122(10) 0.3567(4) 0.6619(4) 0.047(2) Uani 1 1 d .
H24 H 0.6223 0.3301 0.6615 0.057 Uiso 1 1 calc R
C25 C 0.4116(11) 0.3772(4) 0.5950(4) 0.047(2) Uani 1 1 d .
H25 H 0.4520 0.3637 0.5500 0.056 Uiso 1 1 calc R
C26 C 0.2756(11) 0.4235(4) 0.5934(4) 0.046(2) Uani 1 1 d .
H26 H 0.2205 0.4429 0.5475 0.055 Uiso 1 1 calc R
C27 C 0.2427(9) 0.4528(3) 0.6596(4) 0.0425(19) Uani 1 1 d .
H27 H 0.1637 0.4918 0.6586 0.051 Uiso 1 1 calc R
Cl1 Cl 0.7740(2) 0.46577(9) 0.58065(8) 0.0357(4) Uani 1 1 d .
F1 F 0.6420(7) 0.7313(2) 0.5209(3) 0.0726(15) Uani 1 1 d .
F2 F 0.4064(6) 0.8012(3) 0.5224(3) 0.0721(15) Uani 1 1 d .
F3 F 0.6804(6) 0.8241(2) 0.5861(2) 0.0556(12) Uani 1 1 d .
F4 F 0.5690(6) 0.8840(2) 0.4877(2) 0.0541(12) Uani 1 1 d .
F5 F 0.8083(6) 0.8167(2) 0.4862(2) 0.0561(12) Uani 1 1 d .
F6 F 0.5351(7) 0.7907(3) 0.4213(2) 0.0754(15) Uani 1 1 d .
N1 N 0.6803(7) 0.6353(3) 0.7223(2) 0.0260(12) Uani 1 1 d .
N2 N 0.6792(7) 0.6093(3) 0.8356(2) 0.0253(12) Uani 1 1 d .
P1 P 0.6067(3) 0.80781(9) 0.50289(9) 0.0370(5) Uani 1 1 d .
Ru1 Ru 0.53071(7) 0.46563(3) 0.65229(2) 0.02341(17) Uani 1 1 d .
S1 S 0.7594(2) 0.50468(8) 0.75135(8) 0.0292(4) Uani 1 1 d .
Se1 Se 0.48458(9) 0.57559(3) 0.59398(3) 0.0281(2) Uani 1 1 d .

loop_
_atom_site_aniso_label
_atom_site_aniso_U_11
_atom_site_aniso_U_22
_atom_site_aniso_U_33
_atom_site_aniso_U_23
_atom_site_aniso_U_13
_atom_site_aniso_U_12
C1 0.036(5) 0.043(5) 0.057(5) 0.014(4) 0.002(4) -0.007(4)
C2 0.029(5) 0.035(5) 0.093(7) 0.021(4) -0.003(4) -0.006(4)
C3 0.026(4) 0.029(4) 0.093(6) -0.005(4) 0.009(4) -0.002(3)
C4 0.024(4) 0.043(5) 0.063(5) -0.009(4) 0.001(4) -0.004(3)
C5 0.022(4) 0.032(4) 0.044(4) 0.001(3) -0.001(3) -0.004(3)
C6 0.024(4) 0.025(3) 0.039(4) 0.003(3) 0.001(3) -0.007(3)
C7 0.032(4) 0.036(4) 0.019(3) 0.003(3) 0.005(3) -0.011(3)
C8 0.020(4) 0.028(4) 0.036(3) -0.002(3) 0.002(3) -0.008(3)
C9 0.032(4) 0.037(4) 0.040(4) 0.005(3) 0.004(3) -0.011(3)
C10 0.033(4) 0.031(4) 0.054(4) -0.001(3) 0.006(3) -0.001(3)
C11 0.025(4) 0.049(5) 0.052(4) -0.015(4) 0.012(3) 0.000(4)
C12 0.037(4) 0.043(4) 0.035(4) -0.008(3) 0.012(3) -0.011(4)
C13 0.022(4) 0.039(4) 0.029(3) -0.004(3) 0.006(3) -0.012(3)
C14 0.022(4) 0.027(3) 0.021(3) -0.001(2) 0.001(3) -0.011(3)
C15 0.022(4) 0.045(4) 0.020(3) 0.002(3) -0.003(3) -0.003(3)
C16 0.025(4) 0.033(4) 0.016(3) 0.003(2) 0.005(2) -0.001(3)
C17 0.029(4) 0.036(4) 0.023(3) -0.006(3) 0.003(3) 0.004(3)
C18 0.032(4) 0.060(5) 0.033(4) -0.012(3) 0.010(3) -0.005(4)
C19 0.046(5) 0.062(6) 0.034(4) -0.011(4) 0.022(4) -0.023(4)
C20 0.075(7) 0.042(5) 0.033(4) 0.006(3) 0.027(4) -0.013(5)
C21 0.041(5) 0.043(4) 0.026(3) 0.013(3) 0.008(3) 0.014(4)
C22 0.046(5) 0.041(4) 0.032(4) -0.007(3) 0.023(3) -0.019(4)
C23 0.048(5) 0.031(4) 0.037(4) 0.009(3) 0.005(3) -0.010(4)
C24 0.035(5) 0.029(4) 0.081(6) -0.004(4) 0.022(4) 0.001(4)
C25 0.056(6) 0.053(5) 0.037(4) -0.017(4) 0.024(4) -0.035(4)
C26 0.045(5) 0.050(5) 0.039(4) 0.014(4) -0.008(4) -0.026(4)
C27 0.024(4) 0.028(4) 0.079(6) 0.006(4) 0.021(4) -0.003(3)
Cl1 0.0285(9) 0.0537(11) 0.0264(7) -0.0061(7) 0.0094(7) -0.0039(8)
F1 0.118(5) 0.029(2) 0.065(3) 0.004(2) -0.005(3) -0.001(3)
F2 0.051(3) 0.082(4) 0.087(4) 0.016(3) 0.021(3) -0.024(3)
F3 0.074(3) 0.061(3) 0.033(2) -0.0021(19) 0.013(2) -0.017(3)
F4 0.046(3) 0.043(3) 0.078(3) 0.018(2) 0.021(2) 0.008(2)
F5 0.048(3) 0.073(3) 0.051(3) 0.016(2) 0.020(2) 0.027(2)
F6 0.102(4) 0.073(4) 0.043(3) -0.003(2) -0.012(3) 0.003(3)
N1 0.024(3) 0.035(3) 0.019(2) 0.001(2) 0.003(2) -0.005(2)
N2 0.023(3) 0.036(3) 0.018(2) -0.001(2) 0.006(2) -0.007(3)
P1 0.0464(12) 0.0325(10) 0.0322(9) 0.0078(7) 0.0065(8) -0.0003(9)
Ru1 0.0227(3) 0.0285(3) 0.0190(2) -0.0010(2) 0.0032(2) -0.0023(2)
S1 0.0285(10) 0.0356(9) 0.0221(7) -0.0009(6) -0.0009(7) 0.0000(8)
Se1 0.0305(4) 0.0336(4) 0.0188(3) 0.0033(3) -0.0011(3) -0.0073(3)

loop_
_atom_type_symbol
_atom_type_description
_atom_type_scat_dispersion_real
_atom_type_scat_dispersion_imag
_atom_type_scat_source
C C 0.0033 0.0016 'International Tables Vol C Tables 4.2.6.8 and 6.1.1.4'
H H 0.0000 0.0000 'International Tables Vol C Tables 4.2.6.8 and 6.1.1.4'
N N 0.0061 0.0033 'International Tables Vol C Tables 4.2.6.8 and 6.1.1.4'
F F 0.0171 0.0103 'International Tables Vol C Tables 4.2.6.8 and 6.1.1.4'
P P 0.1023 0.0942 'International Tables Vol C Tables 4.2.6.8 and 6.1.1.4'
S S 0.1246 0.1234 'International Tables Vol C Tables 4.2.6.8 and 6.1.1.4'
Cl Cl 0.1484 0.1585 'International Tables Vol C Tables 4.2.6.8 and 6.1.1.4'
Se Se -0.0929 2.2259 'International Tables Vol C Tables 4.2.6.8 and 6.1.1.4'
Ru Ru -1.2594 0.8363 'International Tables Vol C Tables 4.2.6.8 and 6.1.1.4'

loop_
_geom_angle_atom_site_label_1
_geom_angle_atom_site_label_2
_geom_angle_atom_site_label_3
_geom_angle
C2 C1 C6 119.7(7)
C2 C1 H1 120.1
C6 C1 H1 120.1
C1 C2 C3 120.3(7)
C1 C2 H2 119.8
C3 C2 H2 119.8
C2 C3 C4 120.2(7)
C2 C3 H3 119.9
C4 C3 H3 119.9
C5 C4 C3 118.8(7)
C5 C4 H4 120.6
C3 C4 H4 120.6
C6 C5 C4 120.4(7)
C6 C5 H5 119.8
C4 C5 H5 119.8
C5 C6 C1 120.4(7)
C5 C6 Se1 122.6(5)
C1 C6 Se1 116.7(5)
N1 C7 Se1 113.2(4)
N1 C7 H7A 108.9
Se1 C7 H7A 108.9
N1 C7 H7B 108.9
Se1 C7 H7B 108.9
H7A C7 H7B 107.8
C13 C8 N1 106.0(5)
C13 C8 C9 121.2(6)
N1 C8 C9 132.7(6)
C10 C9 C8 117.6(6)
C10 C9 H9 121.2
C8 C9 H9 121.2
C9 C10 C11 120.9(7)
C9 C10 H10 119.5
C11 C10 H10 119.5
C12 C11 C10 122.4(7)
C12 C11 H11 118.8
C10 C11 H11 118.8
C11 C12 C13 116.8(6)
C11 C12 H12 121.6
C13 C12 H12 121.6
C8 C13 N2 107.5(5)
C8 C13 C12 121.0(6)
N2 C13 C12 131.5(6)
N1 C14 N2 107.5(5)
N1 C14 S1 125.6(4)
N2 C14 S1 126.9(4)
N2 C15 C16 112.7(5)
N2 C15 H15A 109.1
C16 C15 H15A 109.1
N2 C15 H15B 109.1
C16 C15 H15B 109.1
H15A C15 H15B 107.8
C17 C16 C21 119.5(6)
C17 C16 C15 120.7(6)
C21 C16 C15 119.8(6)
C16 C17 C18 120.6(7)
C16 C17 H17 119.7
C18 C17 H17 119.7
C19 C18 C17 120.1(7)
C19 C18 H18 120.0
C17 C18 H18 120.0
C18 C19 C20 120.7(7)
C18 C19 H19 119.6
C20 C19 H19 119.6
C19 C20 C21 118.9(7)
C19 C20 H20 120.5
C21 C20 H20 120.5
C16 C21 C20 120.0(7)
C16 C21 H21 120.0
C20 C21 H21 120.0
C27 C22 C23 120.6(6)
C27 C22 Ru1 71.7(4)
C23 C22 Ru1 72.3(4)
C27 C22 H22 119.3
C23 C22 H22 119.3
Ru1 C22 H22 119.3
C24 C23 C22 119.3(7)
C24 C23 Ru1 72.2(4)
C22 C23 Ru1 70.2(4)
C24 C23 H23 119.9
C22 C23 H23 119.9
Ru1 C23 H23 119.9
C23 C24 C25 121.3(7)
C23 C24 Ru1 71.8(4)
C25 C24 Ru1 70.8(4)
C23 C24 H24 118.6
C25 C24 H24 118.6
Ru1 C24 H24 118.6
C26 C25 C24 120.1(6)
C26 C25 Ru1 72.6(4)
C24 C25 Ru1 71.6(4)
C26 C25 H25 119.6
C24 C25 H25 119.6
Ru1 C25 H25 119.6
C25 C26 C27 119.1(7)
C25 C26 Ru1 71.2(4)
C27 C26 Ru1 69.9(4)
C25 C26 H26 119.8
C27 C26 H26 119.8
Ru1 C26 H26 119.8
C22 C27 C26 119.6(7)
C22 C27 Ru1 71.0(4)
C26 C27 Ru1 72.1(4)
C22 C27 H27 119.8
C26 C27 H27 119.8
Ru1 C27 H27 119.8
C14 N1 C8 110.1(5)
C14 N1 C7 122.9(5)
C8 N1 C7 126.7(5)
C14 N2 C13 108.7(5)
C14 N2 C15 124.0(5)
C13 N2 C15 126.9(5)
F4 P1 F6 90.8(3)
F4 P1 F5 90.1(2)
F6 P1 F5 91.1(3)
F4 P1 F1 177.9(3)
F6 P1 F1 90.8(3)
F5 P1 F1 91.2(3)
F4 P1 F2 88.6(3)
F6 P1 F2 91.1(3)
F5 P1 F2 177.5(3)
F1 P1 F2 90.0(3)
F4 P1 F3 90.1(3)
F6 P1 F3 179.1(3)
F5 P1 F3 88.8(2)
F1 P1 F3 88.3(2)
F2 P1 F3 89.1(3)
C22 Ru1 C27 37.3(3)
C22 Ru1 C25 79.3(3)
C27 Ru1 C25 67.0(3)
C22 Ru1 C23 37.5(3)
C27 Ru1 C23 67.4(3)
C25 Ru1 C23 67.0(3)
C22 Ru1 C24 66.1(3)
C27 Ru1 C24 78.7(3)
C25 Ru1 C24 37.7(3)
C23 Ru1 C24 36.0(3)
C22 Ru1 C26 67.7(3)
C27 Ru1 C26 38.0(3)
C25 Ru1 C26 36.3(3)
C23 Ru1 C26 79.3(3)
C24 Ru1 C26 66.4(3)
C22 Ru1 Cl1 161.2(2)
C27 Ru1 Cl1 149.5(2)
C25 Ru1 Cl1 90.45(19)
C23 Ru1 Cl1 123.8(2)
C24 Ru1 Cl1 96.20(19)
C26 Ru1 Cl1 112.3(2)
C22 Ru1 S1 93.16(19)
C27 Ru1 S1 124.3(2)
C25 Ru1 S1 144.4(2)
C23 Ru1 S1 85.87(19)
C24 Ru1 S1 107.6(2)
C26 Ru1 S1 160.8(2)
Cl1 Ru1 S1 86.04(6)
C22 Ru1 Se1 119.3(2)
C27 Ru1 Se1 93.63(19)
C25 Ru1 Se1 119.4(2)
C23 Ru1 Se1 156.7(2)
C24 Ru1 Se1 157.0(2)
C26 Ru1 Se1 94.1(2)
Cl1 Ru1 Se1 79.42(5)
S1 Ru1 Se1 94.72(5)
C14 S1 Ru1 107.1(2)
C6 Se1 C7 95.5(3)
C6 Se1 Ru1 112.45(18)
C7 Se1 Ru1 101.64(19)

loop_
_geom_bond_atom_site_label_1
_geom_bond_atom_site_label_2
_geom_bond_distance
C1 C2 1.375(11)
C1 C6 1.389(9)
C1 H1 0.9300
C2 C3 1.392(11)
C2 H2 0.9300
C3 C4 1.398(11)
C3 H3 0.9300
C4 C5 1.394(9)
C4 H4 0.9300
C5 C6 1.382(9)
C5 H5 0.9300
C6 Se1 1.934(7)
C7 N1 1.451(7)
C7 Se1 1.987(6)
C7 H7A 0.9700
C7 H7B 0.9700
C8 C13 1.392(8)
C8 N1 1.396(8)
C8 C9 1.399(9)
C9 C10 1.368(9)
C9 H9 0.9300
C10 C11 1.403(10)
C10 H10 0.9300
C11 C12 1.369(10)
C11 H11 0.9300
C12 C13 1.402(9)
C12 H12 0.9300
C13 N2 1.398(8)
C14 N1 1.357(7)
C14 N2 1.368(7)
C14 S1 1.713(6)
C15 N2 1.470(7)
C15 C16 1.517(8)
C15 H15A 0.9700
C15 H15B 0.9700
C16 C17 1.361(8)
C16 C21 1.390(9)
C17 C18 1.390(9)
C17 H17 0.9300
C18 C19 1.364(11)
C18 H18 0.9300
C19 C20 1.378(11)
C19 H19 0.9300
C20 C21 1.406(10)
C20 H20 0.9300
C21 H21 0.9300
C22 C27 1.397(10)
C22 C23 1.409(10)
C22 Ru1 2.179(6)
C22 H22 0.9800
C23 C24 1.364(10)
C23 Ru1 2.205(6)
C23 H23 0.9800
C24 C25 1.424(11)
C24 Ru1 2.209(7)
C24 H24 0.9800
C25 C26 1.375(11)
C25 Ru1 2.199(7)
C25 H25 0.9800
C26 C27 1.434(10)
C26 Ru1 2.217(7)
C26 H26 0.9800
C27 Ru1 2.187(7)
C27 H27 0.9800
Cl1 Ru1 2.4212(17)
F1 P1 1.593(5)
F2 P1 1.597(5)
F3 P1 1.611(4)
F4 P1 1.579(4)
F5 P1 1.592(4)
F6 P1 1.585(5)
Ru1 S1 2.4534(17)
Ru1 Se1 2.4737(10)

loop_
_geom_torsion_atom_site_label_1
_geom_torsion_atom_site_label_2
_geom_torsion_atom_site_label_3
_geom_torsion_atom_site_label_4
_geom_torsion
C6 C1 C2 C3 2.0(11)
C1 C2 C3 C4 -4.5(11)
C2 C3 C4 C5 4.0(11)
C3 C4 C5 C6 -0.9(10)
C4 C5 C6 C1 -1.6(10)
C4 C5 C6 Se1 172.0(5)
C2 C1 C6 C5 1.1(10)
C2 C1 C6 Se1 -172.9(5)
C13 C8 C9 C10 0.2(10)
N1 C8 C9 C10 178.7(6)
C8 C9 C10 C11 0.5(10)
C9 C10 C11 C12 -1.3(11)
C10 C11 C12 C13 1.3(10)
N1 C8 C13 N2 -1.7(7)
C9 C8 C13 N2 177.2(6)
N1 C8 C13 C12 -179.1(6)
C9 C8 C13 C12 -0.3(10)
C11 C12 C13 C8 -0.5(10)
C11 C12 C13 N2 -177.2(7)
N2 C15 C16 C17 -50.9(7)
N2 C15 C16 C21 130.6(6)
C21 C16 C17 C18 -1.5(8)
C15 C16 C17 C18 180.0(5)
C16 C17 C18 C19 1.6(9)
C17 C18 C19 C20 -0.2(10)
C18 C19 C20 C21 -1.2(10)
C17 C16 C21 C20 0.2(9)
C15 C16 C21 C20 178.6(5)
C19 C20 C21 C16 1.2(9)
C27 C22 C23 C24 0.2(10)
Ru1 C22 C23 C24 -54.9(6)
C27 C22 C23 Ru1 55.1(6)
C22 C23 C24 C25 1.2(11)
Ru1 C23 C24 C25 -52.8(6)
C22 C23 C24 Ru1 54.0(6)
C23 C24 C25 C26 -2.8(11)
Ru1 C24 C25 C26 -56.0(6)
C23 C24 C25 Ru1 53.3(6)
C24 C25 C26 C27 2.8(10)
Ru1 C25 C26 C27 -52.7(6)
C24 C25 C26 Ru1 55.6(6)
C23 C22 C27 C26 -0.1(10)
Ru1 C22 C27 C26 55.3(6)
C23 C22 C27 Ru1 -55.4(6)
C25 C26 C27 C22 -1.4(10)
Ru1 C26 C27 C22 -54.8(6)
C25 C26 C27 Ru1 53.3(6)
N2 C14 N1 C8 -4.6(7)
S1 C14 N1 C8 177.5(5)
N2 C14 N1 C7 -178.4(5)
S1 C14 N1 C7 3.8(8)
C13 C8 N1 C14 3.9(7)
C9 C8 N1 C14 -174.7(7)
C13 C8 N1 C7 177.4(5)
C9 C8 N1 C7 -1.2(11)
Se1 C7 N1 C14 69.6(7)
Se1 C7 N1 C8 -103.1(6)
N1 C14 N2 C13 3.5(7)
S1 C14 N2 C13 -178.7(5)
N1 C14 N2 C15 176.5(5)
S1 C14 N2 C15 -5.8(9)
C8 C13 N2 C14 -1.1(7)
C12 C13 N2 C14 175.9(7)
C8 C13 N2 C15 -173.8(5)
C12 C13 N2 C15 3.3(11)
C16 C15 N2 C14 -73.2(8)
C16 C15 N2 C13 98.5(7)
C23 C22 Ru1 C27 131.9(6)
C27 C22 Ru1 C25 -66.0(5)
C23 C22 Ru1 C25 65.9(5)
C27 C22 Ru1 C23 -131.9(6)
C27 C22 Ru1 C24 -103.1(5)
C23 C22 Ru1 C24 28.8(4)
C27 C22 Ru1 C26 -30.0(4)
C23 C22 Ru1 C26 101.9(5)
C27 C22 Ru1 Cl1 -123.9(6)
C23 C22 Ru1 Cl1 8.0(8)
C27 C22 Ru1 S1 149.1(4)
C23 C22 Ru1 S1 -79.0(4)
C27 C22 Ru1 Se1 51.9(4)
C23 C22 Ru1 Se1 -176.2(3)
C26 C27 Ru1 C22 -131.3(6)
C22 C27 Ru1 C25 102.9(5)
C26 C27 Ru1 C25 -28.4(4)
C22 C27 Ru1 C23 29.4(4)
C26 C27 Ru1 C23 -101.9(5)
C22 C27 Ru1 C24 65.3(4)
C26 C27 Ru1 C24 -66.1(4)
C22 C27 Ru1 C26 131.3(6)
C22 C27 Ru1 Cl1 148.2(4)
C26 C27 Ru1 Cl1 16.8(6)
C22 C27 Ru1 S1 -38.4(5)
C26 C27 Ru1 S1 -169.7(3)
C22 C27 Ru1 Se1 -136.6(4)
C26 C27 Ru1 Se1 92.1(4)
C26 C25 Ru1 C22 66.7(4)
C24 C25 Ru1 C22 -64.6(4)
C26 C25 Ru1 C27 29.7(4)
C24 C25 Ru1 C27 -101.5(5)
C26 C25 Ru1 C23 103.8(5)
C24 C25 Ru1 C23 -27.4(4)
C26 C25 Ru1 C24 131.2(6)
C24 C25 Ru1 C26 -131.2(6)
C26 C25 Ru1 Cl1 -129.2(4)
C24 C25 Ru1 Cl1 99.6(4)
C26 C25 Ru1 S1 147.0(4)
C24 C25 Ru1 S1 15.8(6)
C26 C25 Ru1 Se1 -51.1(4)
C24 C25 Ru1 Se1 177.7(3)
C24 C23 Ru1 C22 131.5(7)
C24 C23 Ru1 C27 102.2(5)
C22 C23 Ru1 C27 -29.3(4)
C24 C23 Ru1 C25 28.6(5)
C22 C23 Ru1 C25 -102.9(5)
C22 C23 Ru1 C24 -131.5(7)
C24 C23 Ru1 C26 64.4(5)
C22 C23 Ru1 C26 -67.1(4)
C24 C23 Ru1 Cl1 -45.4(5)
C22 C23 Ru1 Cl1 -176.9(3)
C24 C23 Ru1 S1 -127.9(5)
C22 C23 Ru1 S1 100.7(4)
C24 C23 Ru1 Se1 139.8(4)
C22 C23 Ru1 Se1 8.3(7)
C23 C24 Ru1 C22 -29.9(4)
C25 C24 Ru1 C22 104.0(5)
C23 C24 Ru1 C27 -66.9(5)
C25 C24 Ru1 C27 66.9(5)
C23 C24 Ru1 C25 -133.9(7)
C25 C24 Ru1 C23 133.9(7)
C23 C24 Ru1 C26 -104.8(5)
C25 C24 Ru1 C26 29.0(4)
C23 C24 Ru1 Cl1 143.5(4)
C25 C24 Ru1 Cl1 -82.7(4)
C23 C24 Ru1 S1 55.7(5)
C25 C24 Ru1 S1 -170.5(4)
C23 C24 Ru1 Se1 -139.0(5)
C25 C24 Ru1 Se1 -5.2(8)
C25 C26 Ru1 C22 -102.7(5)
C27 C26 Ru1 C22 29.5(4)
C25 C26 Ru1 C27 -132.2(6)
C27 C26 Ru1 C25 132.2(6)
C25 C26 Ru1 C23 -65.4(4)
C27 C26 Ru1 C23 66.8(4)
C25 C26 Ru1 C24 -30.1(4)
C27 C26 Ru1 C24 102.1(5)
C25 C26 Ru1 Cl1 56.9(4)
C27 C26 Ru1 Cl1 -170.9(4)
C25 C26 Ru1 S1 -105.5(8)
C27 C26 Ru1 S1 26.7(9)
C25 C26 Ru1 Se1 137.2(4)
C27 C26 Ru1 Se1 -90.6(4)
N1 C14 S1 Ru1 -56.1(6)
N2 C14 S1 Ru1 126.5(5)
C22 Ru1 S1 C14 -86.5(3)
C27 Ru1 S1 C14 -64.3(3)
C25 Ru1 S1 C14 -162.4(4)
C23 Ru1 S1 C14 -123.3(3)
C24 Ru1 S1 C14 -152.4(3)
C26 Ru1 S1 C14 -83.9(7)
Cl1 Ru1 S1 C14 112.4(2)
Se1 Ru1 S1 C14 33.3(2)
C5 C6 Se1 C7 -74.7(6)
C1 C6 Se1 C7 99.1(5)
C5 C6 Se1 Ru1 30.3(6)
C1 C6 Se1 Ru1 -155.9(5)
N1 C7 Se1 C6 49.7(5)
N1 C7 Se1 Ru1 -64.6(5)
C22 Ru1 Se1 C6 7.0(3)
C27 Ru1 Se1 C6 35.6(3)
C25 Ru1 Se1 C6 101.2(3)
C23 Ru1 Se1 C6 1.3(5)
C24 Ru1 Se1 C6 104.8(5)
C26 Ru1 Se1 C6 73.7(3)
Cl1 Ru1 Se1 C6 -174.3(2)
S1 Ru1 Se1 C6 -89.3(2)
C22 Ru1 Se1 C7 108.0(3)
C27 Ru1 Se1 C7 136.6(3)
C25 Ru1 Se1 C7 -157.9(3)
C23 Ru1 Se1 C7 102.2(5)
C24 Ru1 Se1 C7 -154.2(5)
C26 Ru1 Se1 C7 174.6(3)
Cl1 Ru1 Se1 C7 -73.37(18)
S1 Ru1 Se1 C7 11.70(18)
